data_1565030
loop_
_publ_author_name
'Kumar, Priyaranjan'
'Butcher, Ray J.'
'Patra, Ashis K.'

_publ_section_title
;
 Ternary Co(II), Ni(II) and Cu(II) complexes containing dipyridophenazine
 and saccharin: Structures, reactivity, binding interactions with
 biomolecules and DNA damage activity
;
_journal_name_full 'Inorganica Chimica Acta'
_journal_page_first 119532
_journal_paper_doi 10.1016/j.ica.2020.119532
_journal_volume 506
_journal_year 2020
_chemical_formula_moiety
;
C43 H26 N9 Ni O4 S, C32 H22 N6 Ni O8 S2, C7 N O3 S, 1.2(C H2 Cl2)
;
_chemical_formula_sum 'C83.2 H50.4 Cl2.4 N16 Ni2 O15 S4'
_chemical_formula_weight 1844.93
_space_group_crystal_system triclinic
_space_group_IT_number 2
_space_group_name_Hall '-P 1'
_space_group_name_H-M_alt 'P -1'
_atom_sites_solution_hydrogens mixed
_audit_creation_method SHELXL-2014/7
_cell_angle_alpha 104.870(7)
_cell_angle_beta 110.869(7)
_cell_angle_gamma 99.906(8)
_cell_formula_units_Z 2
_cell_length_a 14.693(6)
_cell_length_b 17.490(6)
_cell_length_c 19.624(7)
_cell_measurement_reflns_used 2002
_cell_measurement_temperature 100(2)
_cell_measurement_theta_max 26.58
_cell_measurement_theta_min 2.22
_cell_volume 4356(3)
_computing_cell_refinement 'Bruker Apex 2'
_computing_data_collection 'Bruker Apex 2'
_computing_data_reduction 'Bruker SAINT'
_computing_molecular_graphics 'Bruker SHELXTL (Sheldrick, 2008)'
_computing_publication_material 'Bruker SHELXTL (Sheldrick, 2008)'
_computing_structure_refinement 'SHELXL-2014/7 (Sheldrick, 2014)'
_computing_structure_solution 'SHELXT (Sheldrick, 2015)'
_diffrn_ambient_temperature 100(2)
_diffrn_measured_fraction_theta_full 0.978
_diffrn_measured_fraction_theta_max 0.978
_diffrn_measurement_device_type 'Bruker Apex 2 CCD area detector'
_diffrn_measurement_method '\f and \w scans'
_diffrn_radiation_type MoK\a
_diffrn_radiation_wavelength 0.71073
_diffrn_reflns_av_R_equivalents 0.0644
_diffrn_reflns_av_unetI/netI 0.1653
_diffrn_reflns_Laue_measured_fraction_full 0.978
_diffrn_reflns_Laue_measured_fraction_max 0.978
_diffrn_reflns_limit_h_max 17
_diffrn_reflns_limit_h_min -15
_diffrn_reflns_limit_k_max 20
_diffrn_reflns_limit_k_min -20
_diffrn_reflns_limit_l_max 23
_diffrn_reflns_limit_l_min -21
_diffrn_reflns_number 22946
_diffrn_reflns_point_group_measured_fraction_full 0.978
_diffrn_reflns_point_group_measured_fraction_max 0.978
_diffrn_reflns_theta_full 25.242
_diffrn_reflns_theta_max 25.252
_diffrn_reflns_theta_min 1.259
_exptl_absorpt_coefficient_mu 0.674
_exptl_absorpt_correction_T_max 1.000
_exptl_absorpt_correction_T_min 0.419
_exptl_absorpt_correction_type multi-scan
_exptl_absorpt_process_details 'Sadabs (Sheldrick, 1996)'
_exptl_crystal_colour green-brown
_exptl_crystal_density_diffrn 1.406
_exptl_crystal_description block
_exptl_crystal_F_000 1885
_exptl_crystal_size_max 0.2
_exptl_crystal_size_mid 0.18
_exptl_crystal_size_min 0.16
_refine_diff_density_max 1.126
_refine_diff_density_min -1.177
_refine_diff_density_rms 0.124
_refine_ls_extinction_coef .
_refine_ls_extinction_method none
_refine_ls_goodness_of_fit_ref 1.034
_refine_ls_hydrogen_treatment mixed
_refine_ls_matrix_type full
_refine_ls_number_parameters 1139
_refine_ls_number_reflns 15435
_refine_ls_number_restraints 1302
_refine_ls_restrained_S_all 1.004
_refine_ls_R_factor_all 0.1774
_refine_ls_R_factor_gt 0.0969
_refine_ls_shift/su_max 0.000
_refine_ls_shift/su_mean 0.000
_refine_ls_structure_factor_coef Fsqd
_refine_ls_weighting_details 'w=1/[\s^2^(Fo^2^)+(0.1373P)^2^] where P=(Fo^2^+2Fc^2^)/3'
_refine_ls_weighting_scheme calc
_refine_ls_wR_factor_gt 0.2355
_refine_ls_wR_factor_ref 0.2922
_reflns_Friedel_coverage 0.000
_reflns_Friedel_fraction_full .
_reflns_Friedel_fraction_max .
_reflns_number_gt 7573
_reflns_number_total 15435
_reflns_threshold_expression 'I > 2\s(I)'
_cod_data_source_file ICA-2020-506-119532.cif
_cod_data_source_block 5
_cod_original_formula_sum 'C83.20 H50.40 Cl2.40 N16 Ni2 O15 S4'
_cod_database_code 1565030
_shelx_shelxl_version_number 2014/7
_shelx_space_group_comment
;
The symmetry employed for this shelxl refinement is uniquely defined
by the following loop, which should always be used as a source of
symmetry information in preference to the above space-group names.
They are only intended as comments.
;

loop_
_space_group_symop_operation_xyz
'x, y, z'
'-x, -y, -z'

loop_
_atom_site_label
_atom_site_type_symbol
_atom_site_fract_x
_atom_site_fract_y
_atom_site_fract_z
_atom_site_U_iso_or_equiv
_atom_site_adp_type
_atom_site_occupancy
_atom_site_site_symmetry_order
_atom_site_calc_flag
_atom_site_refinement_flags_posn
_atom_site_refinement_flags_adp
_atom_site_refinement_flags_occupancy
_atom_site_disorder_assembly
_atom_site_disorder_group
Ni1 Ni 0.14151(8) 0.44179(6) 0.36255(7) 0.0310(3) Uani 1 1 d D U . . .
S1A S -0.0332(2) 0.47167(14) 0.21394(14) 0.0414(6) Uani 1 1 d . U . . .
S2A S 0.21765(18) 0.33240(12) 0.47321(14) 0.0342(5) Uani 1 1 d . U . . .
O1A O -0.0716(5) 0.5125(4) 0.2665(4) 0.0440(16) Uani 1 1 d . U . . .
O2A O -0.0940(5) 0.3869(4) 0.1653(4) 0.0444(16) Uani 1 1 d . U . . .
O3A O 0.2389(5) 0.5291(4) 0.2553(4) 0.0574(19) Uani 1 1 d . U . . .
O4A O 0.3058(5) 0.3245(3) 0.4599(3) 0.0389(15) Uani 1 1 d . U . . .
O5A O 0.1259(5) 0.2648(4) 0.4238(4) 0.0475(17) Uani 1 1 d . U . . .
O6A O 0.2014(5) 0.5412(3) 0.5580(3) 0.0365(15) Uani 1 1 d . U . . .
O1W O 0.2871(5) 0.4990(3) 0.3864(4) 0.0383(15) Uani 1 1 d D U . . .
H1W1 H 0.315(3) 0.534(4) 0.4289(19) 0.057 Uiso 1 1 d D U . . .
H1W2 H 0.290(2) 0.521(4) 0.355(3) 0.057 Uiso 1 1 d D U . . .
O2W O 0.1099(5) 0.5443(3) 0.4170(3) 0.0372(15) Uani 1 1 d D U . . .
H2W1 H 0.136(5) 0.5836(15) 0.408(4) 0.056 Uiso 1 1 d D U . . .
H2W2 H 0.144(5) 0.556(3) 0.4643(10) 0.056 Uiso 1 1 d D U . . .
N1A N 0.0860(6) 0.4751(4) 0.2591(4) 0.0385(16) Uani 1 1 d . U . . .
N2A N 0.1969(5) 0.4209(4) 0.4709(4) 0.0319(15) Uani 1 1 d . U . . .
N3A N 0.1550(5) 0.3349(4) 0.2973(4) 0.0337(16) Uani 1 1 d . U . . .
N4A N -0.0012(5) 0.3643(4) 0.3249(4) 0.0295(15) Uani 1 1 d . U . . .
N5A N -0.0581(5) 0.0730(4) 0.0976(4) 0.0315(16) Uani 1 1 d . U . . .
N6A N -0.2268(5) 0.1034(4) 0.1282(4) 0.0342(17) Uani 1 1 d . U . . .
C1A C -0.0158(14) 0.5252(10) 0.1554(11) 0.049(3) Uani 0.73(3) 1 d G U P A 1
C2A C -0.0802(10) 0.5598(10) 0.1098(9) 0.068(4) Uani 0.73(3) 1 d G U P A 1
H2AA H -0.1510 0.5438 0.0971 0.082 Uiso 0.73(3) 1 calc R U P A 1
C3A C -0.0410(11) 0.6177(11) 0.0828(10) 0.076(5) Uani 0.73(3) 1 d G U P A 1
H3AA H -0.0850 0.6413 0.0516 0.091 Uiso 0.73(3) 1 calc R U P A 1
C4A C 0.0626(11) 0.6412(11) 0.1014(11) 0.080(5) Uani 0.73(3) 1 d G U P A 1
H4AA H 0.0894 0.6808 0.0830 0.096 Uiso 0.73(3) 1 calc R U P A 1
C5A C 0.1270(10) 0.6066(10) 0.1470(10) 0.077(4) Uani 0.73(3) 1 d G U P A 1
H5AA H 0.1979 0.6226 0.1597 0.092 Uiso 0.73(3) 1 calc R U P A 1
C6A C 0.0878(13) 0.5487(11) 0.1740(11) 0.050(3) Uani 0.73(3) 1 d G U P A 1
C1C C -0.009(4) 0.538(3) 0.162(3) 0.049(3) Uani 0.27(3) 1 d G U P A 2
C2C C -0.080(3) 0.547(3) 0.097(3) 0.068(4) Uani 0.27(3) 1 d G U P A 2
H2CA H -0.1500 0.5312 0.0856 0.082 Uiso 0.27(3) 1 calc R U P A 2
C3C C -0.047(3) 0.580(3) 0.050(3) 0.076(5) Uani 0.27(3) 1 d G U P A 2
H3CA H -0.0951 0.5864 0.0054 0.091 Uiso 0.27(3) 1 calc R U P A 2
C4C C 0.056(3) 0.604(3) 0.066(3) 0.080(5) Uani 0.27(3) 1 d G U P A 2
H4CA H 0.0785 0.6261 0.0339 0.096 Uiso 0.27(3) 1 calc R U P A 2
C5C C 0.127(3) 0.594(3) 0.131(3) 0.077(4) Uani 0.27(3) 1 d G U P A 2
H5CA H 0.1972 0.6106 0.1426 0.092 Uiso 0.27(3) 1 calc R U P A 2
C6C C 0.094(4) 0.562(3) 0.179(3) 0.050(3) Uani 0.27(3) 1 d G U P A 2
C7A C 0.1447(8) 0.5190(6) 0.2340(5) 0.043(2) Uani 1 1 d . U . . .
C8A C 0.2465(7) 0.3516(5) 0.5726(5) 0.0336(19) Uani 1 1 d . U . . .
C9A C 0.2720(8) 0.3023(6) 0.6161(6) 0.046(2) Uani 1 1 d . U . . .
H9AA H 0.2760 0.2486 0.5941 0.055 Uiso 1 1 calc R U . . .
C10A C 0.2920(9) 0.3356(6) 0.6955(6) 0.053(3) Uani 1 1 d . U . . .
H10A H 0.3131 0.3049 0.7287 0.063 Uiso 1 1 calc R U . . .
C11A C 0.2811(9) 0.4116(6) 0.7246(6) 0.057(3) Uani 1 1 d . U . . .
H11A H 0.2918 0.4313 0.7775 0.068 Uiso 1 1 calc R U . . .
C12A C 0.2551(8) 0.4613(5) 0.6799(5) 0.043(2) Uani 1 1 d . U . . .
H12A H 0.2495 0.5146 0.7012 0.051 Uiso 1 1 calc R U . . .
C13A C 0.2378(7) 0.4288(5) 0.6028(5) 0.0314(18) Uani 1 1 d . U . . .
C14A C 0.2093(6) 0.4690(5) 0.5412(5) 0.0311(18) Uani 1 1 d . U . . .
C15A C 0.2337(7) 0.3226(5) 0.2849(5) 0.038(2) Uani 1 1 d . U . . .
H15A H 0.2973 0.3642 0.3138 0.046 Uiso 1 1 calc R U . . .
C16A C 0.2275(7) 0.2500(5) 0.2304(5) 0.042(2) Uani 1 1 d . U . . .
H16A H 0.2867 0.2433 0.2232 0.050 Uiso 1 1 calc R U . . .
C17A C 0.1392(6) 0.1898(5) 0.1881(5) 0.0311(19) Uani 1 1 d . U . . .
H17A H 0.1348 0.1413 0.1502 0.037 Uiso 1 1 calc R U . . .
C18A C 0.0531(6) 0.2001(5) 0.2011(5) 0.0270(18) Uani 1 1 d . U . . .
C19A C 0.0649(6) 0.2746(4) 0.2561(5) 0.0242(17) Uani 1 1 d . U . . .
C20A C -0.0215(6) 0.2903(5) 0.2708(5) 0.0304(19) Uani 1 1 d . U . . .
C21A C -0.1163(6) 0.2320(5) 0.2313(5) 0.0288(18) Uani 1 1 d . U . . .
C22A C -0.1966(7) 0.2531(5) 0.2485(5) 0.032(2) Uani 1 1 d . U . . .
H22A H -0.2636 0.2159 0.2222 0.039 Uiso 1 1 calc R U . . .
C23A C -0.1765(6) 0.3275(5) 0.3035(5) 0.032(2) Uani 1 1 d . U . . .
H23A H -0.2288 0.3420 0.3169 0.038 Uiso 1 1 calc R U . . .
C24A C -0.0775(6) 0.3824(5) 0.3399(5) 0.0282(18) Uani 1 1 d . U . . .
H24A H -0.0648 0.4347 0.3769 0.034 Uiso 1 1 calc R U . . .
C25A C -0.0468(7) 0.1407(5) 0.1543(5) 0.0328(19) Uani 1 1 d . U . . .
C26A C -0.1326(7) 0.1563(5) 0.1700(5) 0.0335(19) Uani 1 1 d . U . . .
C27A C -0.1528(7) 0.0226(5) 0.0542(5) 0.0304(19) Uani 1 1 d . U . . .
C28A C -0.1688(7) -0.0471(5) -0.0109(5) 0.041(2) Uani 1 1 d . U . . .
H28A H -0.1128 -0.0578 -0.0211 0.049 Uiso 1 1 calc R U . . .
C29A C -0.2661(7) -0.0984(5) -0.0585(5) 0.043(2) Uani 1 1 d . U . . .
H29A H -0.2771 -0.1439 -0.1022 0.052 Uiso 1 1 calc R U . . .
C30A C -0.3499(8) -0.0843(5) -0.0431(5) 0.046(2) Uani 1 1 d . U . . .
H30A H -0.4160 -0.1214 -0.0759 0.055 Uiso 1 1 calc R U . . .
C31A C -0.3373(7) -0.0178(5) 0.0185(5) 0.044(2) Uani 1 1 d . U . . .
H31A H -0.3943 -0.0086 0.0280 0.053 Uiso 1 1 calc R U . . .
C32A C -0.2377(7) 0.0371(5) 0.0679(5) 0.036(2) Uani 1 1 d . U . . .
Ni2 Ni -0.42914(8) 0.16258(6) 0.39632(7) 0.0311(3) Uani 1 1 d D U . . .
S1B S -0.47727(17) 0.26903(13) 0.27752(13) 0.0323(5) Uani 1 1 d . U . . .
O1B O -0.5740(4) 0.2077(3) 0.2293(3) 0.0338(14) Uani 1 1 d . U . . .
O2B O -0.3999(5) 0.2605(4) 0.2500(4) 0.0434(16) Uani 1 1 d . U . . .
O3B O -0.4019(5) 0.3640(3) 0.4872(4) 0.0460(17) Uani 1 1 d . U . . .
O3W O -0.4206(4) 0.2190(3) 0.5061(4) 0.0389(15) Uani 1 1 d D U . . .
H3W1 H -0.403(6) 0.2688(12) 0.515(2) 0.058 Uiso 1 1 d D U . . .
H3W2 H -0.371(4) 0.211(4) 0.5365(12) 0.058 Uiso 1 1 d D U . . .
N1B N -0.4374(5) 0.2714(4) 0.3673(4) 0.0273(15) Uani 1 1 d . U . . .
N2B N -0.5857(5) 0.1238(4) 0.3529(4) 0.0329(16) Uani 1 1 d . U . . .
N3B N -0.4682(5) 0.0847(4) 0.2832(4) 0.0336(16) Uani 1 1 d . U . . .
N4B N -0.8811(5) -0.0727(4) 0.1351(4) 0.0362(17) Uani 1 1 d . U . . .
N5B N -0.7530(6) -0.1332(4) 0.0701(4) 0.0358(17) Uani 1 1 d . U . . .
N6B N -0.2718(5) 0.1936(4) 0.4365(4) 0.0310(15) Uani 1 1 d . U . . .
N7B N -0.4010(5) 0.0613(4) 0.4294(4) 0.0328(16) Uani 1 1 d . U . . .
N8B N 0.0140(6) 0.1093(4) 0.5731(4) 0.0339(16) Uani 1 1 d . U . . .
N9B N -0.1241(6) -0.0365(4) 0.5570(4) 0.0350(17) Uani 1 1 d . U . . .
C1B C -0.4899(6) 0.3697(5) 0.2951(5) 0.0331(18) Uani 1 1 d . U . . .
C2B C -0.5239(7) 0.4107(6) 0.2457(6) 0.044(2) Uani 1 1 d . U . . .
H2BA H -0.5443 0.3862 0.1914 0.053 Uiso 1 1 calc R U . . .
C3B C -0.5277(8) 0.4900(6) 0.2780(6) 0.048(2) Uani 1 1 d . U . . .
H3BA H -0.5521 0.5200 0.2447 0.057 Uiso 1 1 calc R U . . .
C4B C -0.4971(7) 0.5264(6) 0.3564(6) 0.041(2) Uani 1 1 d . U . . .
H4BA H -0.4998 0.5812 0.3760 0.049 Uiso 1 1 calc R U . . .
C5B C -0.4627(7) 0.4856(5) 0.4072(6) 0.037(2) Uani 1 1 d . U . . .
H5BA H -0.4416 0.5108 0.4615 0.044 Uiso 1 1 calc R U . . .
C6B C -0.4603(7) 0.4046(5) 0.3746(5) 0.0338(19) Uani 1 1 d . U . . .
C7B C -0.4305(7) 0.3465(5) 0.4159(5) 0.0318(18) Uani 1 1 d . U . . .
C8B C -0.6436(7) 0.1533(5) 0.3846(5) 0.034(2) Uani 1 1 d . U . . .
H8BA H -0.6114 0.1968 0.4335 0.041 Uiso 1 1 calc R U . . .
C9B C -0.7478(7) 0.1243(5) 0.3504(5) 0.035(2) Uani 1 1 d . U . . .
H9BA H -0.7861 0.1480 0.3755 0.042 Uiso 1 1 calc R U . . .
C10B C -0.7962(7) 0.0617(5) 0.2807(5) 0.0317(19) Uani 1 1 d . U . . .
H10B H -0.8682 0.0395 0.2574 0.038 Uiso 1 1 calc R U . . .
C11B C -0.7359(7) 0.0300(5) 0.2431(5) 0.0331(19) Uani 1 1 d . U . . .
C12B C -0.6326(7) 0.0632(5) 0.2822(5) 0.0295(17) Uani 1 1 d . U . . .
C13B C -0.5670(6) 0.0399(4) 0.2457(5) 0.0267(17) Uani 1 1 d . U . . .
C14B C -0.6073(7) -0.0238(5) 0.1742(5) 0.0340(19) Uani 1 1 d . U . . .
C15B C -0.5387(7) -0.0419(5) 0.1416(5) 0.037(2) Uani 1 1 d . U . . .
H15B H -0.5624 -0.0860 0.0937 0.045 Uiso 1 1 calc R U . . .
C16B C -0.4382(7) 0.0035(5) 0.1785(5) 0.039(2) Uani 1 1 d . U . . .
H16B H -0.3919 -0.0078 0.1565 0.047 Uiso 1 1 calc R U . . .
C17B C -0.4062(7) 0.0666(5) 0.2490(6) 0.041(2) Uani 1 1 d . U . . .
H17B H -0.3367 0.0987 0.2744 0.049 Uiso 1 1 calc R U . . .
C18B C -0.7802(7) -0.0382(5) 0.1692(5) 0.0338(19) Uani 1 1 d . U . . .
C19B C -0.7157(7) -0.0672(5) 0.1355(5) 0.0326(19) Uani 1 1 d . U . . .
C20B C -0.9178(7) -0.1396(5) 0.0694(5) 0.038(2) Uani 1 1 d . U . . .
C21B C -1.0252(7) -0.1816(5) 0.0321(6) 0.045(2) Uani 1 1 d . U . . .
H21A H -1.0703 -0.1617 0.0518 0.053 Uiso 1 1 calc R U . . .
C22B C -1.0604(8) -0.2502(6) -0.0317(6) 0.048(2) Uani 1 1 d . U . . .
H22B H -1.1309 -0.2795 -0.0563 0.057 Uiso 1 1 calc R U . . .
C23B C -0.9935(8) -0.2795(6) -0.0629(6) 0.051(2) Uani 1 1 d . U . . .
H23B H -1.0206 -0.3280 -0.1076 0.061 Uiso 1 1 calc R U . . .
C24B C -0.8937(8) -0.2403(5) -0.0307(6) 0.046(2) Uani 1 1 d . U . . .
H24B H -0.8509 -0.2600 -0.0532 0.056 Uiso 1 1 calc R U . . .
C25B C -0.8527(7) -0.1698(5) 0.0366(5) 0.036(2) Uani 1 1 d . U . . .
C26B C -0.2103(7) 0.2603(5) 0.4401(5) 0.0328(19) Uani 1 1 d . U . . .
H26A H -0.2386 0.2985 0.4192 0.039 Uiso 1 1 calc R U . . .
C27B C -0.1041(7) 0.2766(5) 0.4740(5) 0.033(2) Uani 1 1 d . U . . .
H27A H -0.0620 0.3256 0.4759 0.039 Uiso 1 1 calc R U . . .
C28B C -0.0608(7) 0.2236(5) 0.5039(5) 0.0319(19) Uani 1 1 d . U . . .
H28B H 0.0110 0.2339 0.5256 0.038 Uiso 1 1 calc R U . . .
C29B C -0.1255(7) 0.1522(5) 0.5021(5) 0.0304(18) Uani 1 1 d . U . . .
C30B C -0.2301(7) 0.1404(5) 0.4671(5) 0.0305(18) Uani 1 1 d . U . . .
C31B C -0.3018(7) 0.0653(5) 0.4616(5) 0.0295(18) Uani 1 1 d . U . . .
C32B C -0.2645(7) 0.0059(5) 0.4878(5) 0.0300(18) Uani 1 1 d . U . . .
C33B C -0.3372(7) -0.0648(5) 0.4761(5) 0.035(2) Uani 1 1 d . U . . .
H33A H -0.3161 -0.1084 0.4916 0.042 Uiso 1 1 calc R U . . .
C34B C -0.4384(7) -0.0714(5) 0.4427(5) 0.037(2) Uani 1 1 d . U . . .
H34A H -0.4882 -0.1198 0.4340 0.045 Uiso 1 1 calc R U . . .
C35B C -0.4677(7) -0.0064(5) 0.4214(5) 0.034(2) Uani 1 1 d . U . . .
H35A H -0.5382 -0.0103 0.4003 0.041 Uiso 1 1 calc R U . . .
C36B C -0.0876(7) 0.0929(5) 0.5351(5) 0.0315(18) Uani 1 1 d . U . . .
C37B C -0.1560(6) 0.0194(5) 0.5282(5) 0.0295(17) Uani 1 1 d . U . . .
C38B C 0.0465(7) 0.0542(5) 0.6043(5) 0.0341(19) Uani 1 1 d . U . . .
C39B C 0.1530(7) 0.0697(5) 0.6469(6) 0.041(2) Uani 1 1 d . U . . .
H39A H 0.1993 0.1177 0.6510 0.049 Uiso 1 1 calc R U . . .
C40B C 0.1894(7) 0.0167(5) 0.6818(5) 0.038(2) Uani 1 1 d . U . . .
H40A H 0.2606 0.0277 0.7102 0.046 Uiso 1 1 calc R U . . .
C41B C 0.1196(7) -0.0562(5) 0.6758(5) 0.038(2) Uani 1 1 d . U . . .
H41A H 0.1449 -0.0925 0.7012 0.046 Uiso 1 1 calc R U . . .
C42B C 0.0183(7) -0.0731(5) 0.6341(5) 0.035(2) Uani 1 1 d . U . . .
H42A H -0.0264 -0.1226 0.6289 0.042 Uiso 1 1 calc R U . . .
C43B C -0.0227(7) -0.0187(5) 0.5979(5) 0.0308(18) Uani 1 1 d . U . . .
S1 S 0.24390(18) 0.84428(13) 0.31220(14) 0.0355(6) Uani 1 1 d . U . . .
O1 O 0.2673(5) 0.8271(4) 0.2454(3) 0.0416(15) Uani 1 1 d . U . . .
O2 O 0.2869(5) 0.9276(3) 0.3644(4) 0.0417(16) Uani 1 1 d . U . . .
O3 O 0.1862(5) 0.6748(4) 0.3809(4) 0.0521(18) Uani 1 1 d . U . . .
N1 N 0.2713(6) 0.7796(4) 0.3573(5) 0.0415(18) Uani 1 1 d . U . . .
C1 C 0.1110(7) 0.8118(5) 0.2835(5) 0.0337(19) Uani 1 1 d . U . . .
C2 C 0.0381(7) 0.8433(5) 0.2421(5) 0.040(2) Uani 1 1 d . U . . .
C3 C -0.0645(7) 0.8048(6) 0.2256(5) 0.044(2) Uani 1 1 d . U . . .
C4 C -0.0874(8) 0.7384(6) 0.2494(6) 0.049(2) Uani 1 1 d . U . . .
C5 C -0.0111(8) 0.7088(6) 0.2927(6) 0.046(2) Uani 1 1 d . U . . .
C6 C 0.0892(7) 0.7477(5) 0.3070(5) 0.0342(19) Uani 1 1 d . U . . .
C7 C 0.1849(8) 0.7291(5) 0.3512(5) 0.040(2) Uani 1 1 d . U . . .
C1S C -0.3412(13) 0.3302(11) 0.1159(11) 0.061(4) Uani 0.6 1 d . U P . .
H1SA H -0.2663 0.3498 0.1351 0.073 Uiso 0.6 1 calc R U P . .
H1SB H -0.3555 0.3288 0.1613 0.073 Uiso 0.6 1 calc R U P . .
Cl1S Cl -0.3871(6) 0.4016(4) 0.0863(4) 0.111(2) Uani 0.6 1 d . U P . .
Cl2S Cl -0.3783(6) 0.2358(4) 0.0575(4) 0.117(3) Uani 0.6 1 d . U P . .
C2S C 0.4492(15) 0.7732(11) 0.2120(14) 0.074(5) Uani 0.6 1 d . U P . .
H2SA H 0.4413 0.7363 0.2416 0.088 Uiso 0.6 1 calc R U P . .
H2SB H 0.4088 0.8118 0.2194 0.088 Uiso 0.6 1 calc R U P . .
Cl3S Cl 0.5704(4) 0.8290(3) 0.2544(4) 0.093(2) Uani 0.6 1 d . U P . .
Cl4S Cl 0.3962(11) 0.7161(9) 0.1208(8) 0.232(5) Uani 0.6 1 d . U P . .

loop_
_atom_site_aniso_label
_atom_site_aniso_U_11
_atom_site_aniso_U_22
_atom_site_aniso_U_33
_atom_site_aniso_U_23
_atom_site_aniso_U_13
_atom_site_aniso_U_12
Ni1 0.0264(6) 0.0245(6) 0.0363(7) 0.0004(5) 0.0153(5) 0.0040(5)
S1A 0.0405(14) 0.0360(12) 0.0410(14) 0.0095(11) 0.0133(12) 0.0091(11)
S2A 0.0327(13) 0.0221(11) 0.0416(13) 0.0012(10) 0.0158(11) 0.0077(10)
O1A 0.044(4) 0.037(3) 0.061(4) 0.016(3) 0.034(3) 0.014(3)
O2A 0.044(4) 0.036(3) 0.041(4) 0.008(3) 0.011(3) 0.006(3)
O3A 0.044(4) 0.078(5) 0.052(4) 0.023(4) 0.025(3) 0.011(3)
O4A 0.032(3) 0.035(3) 0.047(4) 0.006(3) 0.017(3) 0.014(3)
O5A 0.044(4) 0.032(3) 0.046(4) -0.001(3) 0.012(3) 0.000(3)
O6A 0.043(4) 0.027(3) 0.042(4) 0.007(3) 0.023(3) 0.013(3)
O1W 0.036(3) 0.032(3) 0.040(4) 0.000(3) 0.019(3) 0.007(3)
O2W 0.046(4) 0.025(3) 0.037(3) 0.005(3) 0.019(3) 0.004(3)
N1A 0.030(3) 0.037(4) 0.040(4) 0.006(3) 0.014(3) 0.003(3)
N2A 0.023(4) 0.022(3) 0.043(3) -0.002(3) 0.015(3) 0.004(3)
N3A 0.027(3) 0.030(3) 0.035(4) 0.000(3) 0.013(3) 0.005(3)
N4A 0.027(3) 0.024(3) 0.038(4) 0.005(3) 0.017(3) 0.011(3)
N5A 0.029(4) 0.027(3) 0.027(3) -0.001(3) 0.007(3) 0.006(3)
N6A 0.032(4) 0.031(3) 0.030(4) -0.002(3) 0.013(3) 0.007(3)
C1A 0.054(4) 0.043(6) 0.049(4) 0.017(4) 0.021(3) 0.012(3)
C2A 0.068(5) 0.071(7) 0.068(6) 0.041(5) 0.019(4) 0.020(4)
C3A 0.089(6) 0.072(8) 0.070(7) 0.040(7) 0.027(5) 0.018(5)
C4A 0.090(6) 0.074(9) 0.080(8) 0.046(7) 0.030(5) 0.018(5)
C5A 0.079(5) 0.085(7) 0.078(7) 0.049(6) 0.035(4) 0.017(4)
C6A 0.051(4) 0.049(6) 0.051(5) 0.022(5) 0.021(3) 0.009(4)
C1C 0.054(4) 0.043(6) 0.049(4) 0.017(4) 0.021(3) 0.012(3)
C2C 0.068(5) 0.071(7) 0.068(6) 0.041(5) 0.019(4) 0.020(4)
C3C 0.089(6) 0.072(8) 0.070(7) 0.040(7) 0.027(5) 0.018(5)
C4C 0.090(6) 0.074(9) 0.080(8) 0.046(7) 0.030(5) 0.018(5)
C5C 0.079(5) 0.085(7) 0.078(7) 0.049(6) 0.035(4) 0.017(4)
C6C 0.051(4) 0.049(6) 0.051(5) 0.022(5) 0.021(3) 0.009(4)
C7A 0.044(4) 0.040(5) 0.038(4) 0.006(4) 0.018(3) 0.005(4)
C8A 0.030(5) 0.026(4) 0.046(4) 0.007(3) 0.019(3) 0.010(3)
C9A 0.064(7) 0.039(5) 0.057(5) 0.022(4) 0.039(5) 0.029(5)
C10A 0.073(8) 0.050(5) 0.063(5) 0.031(4) 0.045(5) 0.031(5)
C11A 0.091(9) 0.054(5) 0.059(5) 0.033(4) 0.049(6) 0.043(6)
C12A 0.061(7) 0.033(4) 0.043(4) 0.013(4) 0.029(4) 0.021(4)
C13A 0.031(5) 0.030(4) 0.039(4) 0.010(3) 0.019(3) 0.012(3)
C14A 0.027(5) 0.024(3) 0.036(4) 0.001(3) 0.013(3) 0.007(3)
C15A 0.026(4) 0.035(4) 0.045(5) 0.000(4) 0.016(4) 0.007(3)
C16A 0.031(4) 0.044(4) 0.039(5) 0.002(4) 0.010(4) 0.013(4)
C17A 0.028(4) 0.031(4) 0.028(4) -0.001(3) 0.012(3) 0.010(3)
C18A 0.029(4) 0.022(3) 0.023(4) 0.001(3) 0.009(3) 0.005(3)
C19A 0.023(3) 0.022(3) 0.025(4) 0.005(3) 0.009(3) 0.005(3)
C20A 0.026(4) 0.028(3) 0.032(4) 0.004(3) 0.012(3) 0.006(3)
C21A 0.018(3) 0.026(3) 0.035(4) 0.004(3) 0.007(3) 0.007(3)
C22A 0.022(4) 0.027(4) 0.037(5) 0.000(3) 0.009(4) 0.004(3)
C23A 0.025(4) 0.026(4) 0.043(5) 0.005(3) 0.018(4) 0.008(3)
C24A 0.027(4) 0.023(4) 0.028(4) 0.003(3) 0.009(3) 0.008(3)
C25A 0.028(4) 0.028(4) 0.028(4) -0.001(3) 0.005(3) 0.006(3)
C26A 0.029(4) 0.028(4) 0.031(4) 0.003(3) 0.003(3) 0.009(3)
C27A 0.031(4) 0.026(4) 0.024(4) 0.000(3) 0.008(3) 0.006(3)
C28A 0.041(5) 0.032(4) 0.035(4) -0.002(4) 0.010(4) 0.009(4)
C29A 0.045(5) 0.034(5) 0.030(5) -0.003(4) 0.004(4) 0.009(4)
C30A 0.050(5) 0.030(4) 0.039(5) -0.006(4) 0.012(4) 0.004(4)
C31A 0.040(5) 0.032(4) 0.041(5) -0.004(4) 0.012(4) 0.004(4)
C32A 0.039(4) 0.029(4) 0.033(4) 0.002(3) 0.012(3) 0.007(3)
Ni2 0.0260(6) 0.0252(6) 0.0381(7) 0.0067(5) 0.0132(5) 0.0047(5)
S1B 0.0227(12) 0.0324(11) 0.0370(13) 0.0072(10) 0.0113(10) 0.0065(10)
O1B 0.021(3) 0.034(3) 0.033(3) 0.002(3) 0.006(2) 0.001(2)
O2B 0.028(3) 0.052(4) 0.057(4) 0.017(3) 0.025(3) 0.014(3)
O3B 0.062(5) 0.030(3) 0.037(3) 0.004(3) 0.018(3) 0.009(3)
O3W 0.032(4) 0.025(3) 0.052(4) 0.006(3) 0.018(3) 0.001(3)
N1B 0.019(3) 0.023(3) 0.033(3) 0.005(2) 0.009(3) 0.002(3)
N2B 0.022(3) 0.024(3) 0.046(4) 0.006(3) 0.016(3) 0.001(3)
N3B 0.031(3) 0.024(3) 0.046(4) 0.012(3) 0.017(3) 0.009(3)
N4B 0.028(3) 0.032(3) 0.044(4) 0.011(3) 0.012(3) 0.007(3)
N5B 0.040(4) 0.028(3) 0.032(4) 0.005(3) 0.010(3) 0.010(3)
N6B 0.029(3) 0.026(3) 0.039(4) 0.011(3) 0.018(3) 0.004(3)
N7B 0.027(3) 0.025(3) 0.044(4) 0.008(3) 0.017(3) 0.004(3)
N8B 0.032(3) 0.026(3) 0.043(4) 0.009(3) 0.018(3) 0.008(3)
N9B 0.031(3) 0.024(3) 0.049(4) 0.009(3) 0.019(3) 0.008(3)
C1B 0.024(4) 0.037(4) 0.040(4) 0.012(3) 0.016(3) 0.009(3)
C2B 0.034(5) 0.045(4) 0.054(5) 0.022(4) 0.015(4) 0.013(4)
C3B 0.051(6) 0.046(5) 0.053(5) 0.023(4) 0.023(5) 0.018(4)
C4B 0.033(5) 0.036(5) 0.058(5) 0.016(4) 0.022(4) 0.016(4)
C5B 0.024(5) 0.038(4) 0.050(5) 0.010(4) 0.019(4) 0.011(4)
C6B 0.028(5) 0.035(4) 0.040(4) 0.011(3) 0.017(4) 0.011(3)
C7B 0.026(5) 0.030(4) 0.036(4) 0.007(3) 0.015(3) 0.002(3)
C8B 0.031(4) 0.026(4) 0.047(5) 0.010(4) 0.020(4) 0.009(3)
C9B 0.031(4) 0.024(4) 0.054(5) 0.010(4) 0.024(4) 0.007(3)
C10B 0.028(4) 0.022(4) 0.053(5) 0.016(3) 0.023(4) 0.008(3)
C11B 0.028(4) 0.025(4) 0.045(4) 0.008(3) 0.016(3) 0.008(3)
C12B 0.030(4) 0.018(3) 0.042(4) 0.012(3) 0.017(3) 0.006(3)
C13B 0.023(3) 0.019(3) 0.038(4) 0.010(3) 0.014(3) 0.003(3)
C14B 0.031(4) 0.026(4) 0.044(4) 0.009(3) 0.016(3) 0.010(3)
C15B 0.038(4) 0.027(4) 0.047(5) 0.007(4) 0.019(4) 0.015(3)
C16B 0.034(4) 0.036(4) 0.047(5) 0.010(4) 0.017(4) 0.014(4)
C17B 0.037(5) 0.037(4) 0.051(5) 0.013(4) 0.022(4) 0.010(4)
C18B 0.030(4) 0.023(4) 0.044(4) 0.006(3) 0.014(3) 0.010(3)
C19B 0.031(4) 0.024(4) 0.040(4) 0.004(3) 0.016(3) 0.008(3)
C20B 0.039(4) 0.029(4) 0.044(4) 0.015(3) 0.013(3) 0.008(3)
C21B 0.038(5) 0.034(4) 0.047(5) 0.010(4) 0.008(4) 0.003(4)
C22B 0.044(5) 0.039(5) 0.045(5) 0.016(4) 0.008(4) -0.001(4)
C23B 0.061(5) 0.033(5) 0.044(5) 0.008(4) 0.013(4) 0.006(4)
C24B 0.055(5) 0.025(4) 0.043(5) 0.007(4) 0.011(4) 0.001(4)
C25B 0.039(4) 0.024(4) 0.035(4) 0.008(3) 0.005(3) 0.008(3)
C26B 0.032(4) 0.029(4) 0.041(5) 0.016(4) 0.018(4) 0.008(3)
C27B 0.029(4) 0.024(4) 0.045(5) 0.012(4) 0.018(4) 0.005(3)
C28B 0.028(4) 0.029(4) 0.040(5) 0.012(4) 0.017(4) 0.006(3)
C29B 0.031(4) 0.025(4) 0.032(4) 0.003(3) 0.016(3) 0.004(3)
C30B 0.032(4) 0.025(4) 0.039(5) 0.011(3) 0.021(3) 0.005(3)
C31B 0.029(4) 0.021(3) 0.037(5) 0.006(3) 0.017(3) 0.004(3)
C32B 0.027(4) 0.027(4) 0.037(4) 0.007(3) 0.019(3) 0.006(3)
C33B 0.033(4) 0.025(4) 0.050(5) 0.012(4) 0.022(4) 0.006(3)
C34B 0.036(4) 0.025(4) 0.054(6) 0.013(4) 0.024(4) 0.007(3)
C35B 0.028(4) 0.024(4) 0.052(6) 0.010(4) 0.022(4) 0.003(3)
C36B 0.033(4) 0.024(3) 0.037(4) 0.007(3) 0.016(3) 0.007(3)
C37B 0.027(4) 0.024(3) 0.034(4) 0.002(3) 0.015(3) 0.006(3)
C38B 0.033(4) 0.026(4) 0.046(5) 0.011(3) 0.020(3) 0.012(3)
C39B 0.034(4) 0.033(4) 0.054(5) 0.013(4) 0.019(4) 0.010(3)
C40B 0.033(5) 0.037(4) 0.049(5) 0.016(4) 0.019(4) 0.015(4)
C41B 0.040(4) 0.037(4) 0.050(5) 0.020(4) 0.025(4) 0.020(4)
C42B 0.035(4) 0.026(4) 0.049(5) 0.012(4) 0.021(4) 0.012(3)
C43B 0.030(4) 0.028(4) 0.040(4) 0.009(3) 0.023(3) 0.009(3)
S1 0.0304(13) 0.0317(12) 0.0430(14) 0.0131(11) 0.0154(11) 0.0056(10)
O1 0.042(4) 0.055(4) 0.038(3) 0.019(3) 0.023(3) 0.022(3)
O2 0.039(4) 0.032(3) 0.046(4) 0.009(3) 0.016(3) 0.001(3)
O3 0.060(5) 0.034(3) 0.062(5) 0.021(3) 0.026(4) 0.009(3)
N1 0.045(4) 0.033(4) 0.050(4) 0.019(3) 0.021(4) 0.007(3)
C1 0.032(4) 0.026(4) 0.040(5) 0.007(3) 0.017(3) 0.003(3)
C2 0.035(4) 0.041(5) 0.037(5) 0.000(4) 0.018(4) 0.006(4)
C3 0.041(5) 0.049(5) 0.040(5) 0.008(4) 0.022(4) 0.004(4)
C4 0.047(5) 0.040(5) 0.050(6) 0.004(4) 0.022(4) 0.002(4)
C5 0.044(5) 0.036(5) 0.044(5) -0.002(4) 0.019(4) 0.000(4)
C6 0.040(4) 0.025(4) 0.032(4) 0.001(3) 0.018(3) 0.000(3)
C7 0.047(4) 0.029(4) 0.042(5) 0.010(4) 0.023(4) 0.003(3)
C1S 0.037(9) 0.091(8) 0.061(9) 0.020(7) 0.024(8) 0.039(7)
Cl1S 0.142(6) 0.092(4) 0.068(4) 0.020(3) 0.003(3) 0.058(4)
Cl2S 0.163(7) 0.099(4) 0.067(4) 0.000(3) 0.030(4) 0.067(5)
C2S 0.058(8) 0.050(8) 0.139(11) 0.055(8) 0.044(7) 0.039(7)
Cl3S 0.057(3) 0.061(3) 0.145(5) 0.069(4) 0.007(3) 0.005(3)
Cl4S 0.220(9) 0.256(9) 0.182(7) 0.043(6) 0.081(6) 0.031(7)

loop_
_atom_type_symbol
_atom_type_description
_atom_type_scat_dispersion_real
_atom_type_scat_dispersion_imag
_atom_type_scat_source
C C 0.0033 0.0016 'International Tables Vol C Tables 4.2.6.8 and 6.1.1.4'
H H 0.0000 0.0000 'International Tables Vol C Tables 4.2.6.8 and 6.1.1.4'
N N 0.0061 0.0033 'International Tables Vol C Tables 4.2.6.8 and 6.1.1.4'
O O 0.0106 0.0060 'International Tables Vol C Tables 4.2.6.8 and 6.1.1.4'
S S 0.1246 0.1234 'International Tables Vol C Tables 4.2.6.8 and 6.1.1.4'
Ni Ni 0.3393 1.1124 'International Tables Vol C Tables 4.2.6.8 and 6.1.1.4'
Cl Cl 0.1484 0.1585 'International Tables Vol C Tables 4.2.6.8 and 6.1.1.4'

loop_
_geom_angle_atom_site_label_1
_geom_angle_atom_site_label_2
_geom_angle_atom_site_label_3
_geom_angle
_geom_angle_site_symmetry_1
_geom_angle_site_symmetry_3
O1W Ni1 N4A 168.5(2) . .
O1W Ni1 O2W 97.0(2) . .
N4A Ni1 O2W 94.4(2) . .
O1W Ni1 N3A 88.6(3) . .
N4A Ni1 N3A 80.0(3) . .
O2W Ni1 N3A 172.9(3) . .
O1W Ni1 N2A 88.6(3) . .
N4A Ni1 N2A 93.3(3) . .
O2W Ni1 N2A 88.4(2) . .
N3A Ni1 N2A 96.3(3) . .
O1W Ni1 N1A 90.7(3) . .
N4A Ni1 N1A 88.5(3) . .
O2W Ni1 N1A 86.2(3) . .
N3A Ni1 N1A 89.3(3) . .
N2A Ni1 N1A 174.4(2) . .
O1A S1A O2A 114.6(4) . .
O1A S1A N1A 112.0(4) . .
O2A S1A N1A 109.9(4) . .
O1A S1A C1A 113.0(8) . .
O2A S1A C1A 108.6(7) . .
N1A S1A C1A 97.3(7) . .
O1A S1A C1C 108.4(19) . .
O2A S1A C1C 114.8(18) . .
N1A S1A C1C 95.7(17) . .
O4A S2A O5A 115.4(4) . .
O4A S2A N2A 111.4(4) . .
O5A S2A N2A 110.6(4) . .
O4A S2A C8A 109.4(4) . .
O5A S2A C8A 111.5(4) . .
N2A S2A C8A 96.9(4) . .
Ni1 O1W H1W1 111(2) . .
Ni1 O1W H1W2 111(2) . .
H1W1 O1W H1W2 107(3) . .
Ni1 O2W H2W1 107(2) . .
Ni1 O2W H2W2 106(2) . .
H2W1 O2W H2W2 103(3) . .
C7A N1A S1A 109.6(7) . .
C7A N1A Ni1 125.7(6) . .
S1A N1A Ni1 123.0(4) . .
C14A N2A S2A 111.1(6) . .
C14A N2A Ni1 128.6(5) . .
S2A N2A Ni1 119.9(4) . .
C15A N3A C19A 118.3(7) . .
C15A N3A Ni1 128.6(6) . .
C19A N3A Ni1 112.5(5) . .
C24A N4A C20A 117.6(7) . .
C24A N4A Ni1 127.4(5) . .
C20A N4A Ni1 114.4(5) . .
C27A N5A C25A 116.5(8) . .
C26A N6A C32A 116.1(8) . .
C2A C1A C6A 120.0 . .
C2A C1A S1A 131.0(11) . .
C6A C1A S1A 107.4(10) . .
C1A C2A C3A 120.0 . .
C1A C2A H2AA 120.0 . .
C3A C2A H2AA 120.0 . .
C4A C3A C2A 120.0 . .
C4A C3A H3AA 120.0 . .
C2A C3A H3AA 120.0 . .
C5A C4A C3A 120.0 . .
C5A C4A H4AA 120.0 . .
C3A C4A H4AA 120.0 . .
C4A C5A C6A 120.0 . .
C4A C5A H5AA 120.0 . .
C6A C5A H5AA 120.0 . .
C5A C6A C1A 120.0 . .
C5A C6A C7A 127.2(12) . .
C1A C6A C7A 111.6(12) . .
C2C C1C C6C 120.0 . .
C2C C1C S1A 127(3) . .
C6C C1C S1A 110(3) . .
C1C C2C C3C 120.0 . .
C1C C2C H2CA 120.0 . .
C3C C2C H2CA 120.0 . .
C4C C3C C2C 120.0 . .
C4C C3C H3CA 120.0 . .
C2C C3C H3CA 120.0 . .
C5C C4C C3C 120.0 . .
C5C C4C H4CA 120.0 . .
C3C C4C H4CA 120.0 . .
C6C C5C C4C 120.0 . .
C6C C5C H5CA 120.0 . .
C4C C5C H5CA 120.0 . .
C5C C6C C1C 120.0 . .
C5C C6C C7A 131(3) . .
C1C C6C C7A 106(3) . .
O3A C7A N1A 124.4(9) . .
O3A C7A C6A 121.4(11) . .
N1A C7A C6A 114.0(11) . .
O3A C7A C6C 118(2) . .
N1A C7A C6C 118(2) . .
C9A C8A C13A 122.7(9) . .
C9A C8A S2A 129.7(7) . .
C13A C8A S2A 107.6(7) . .
C8A C9A C10A 116.5(8) . .
C8A C9A H9AA 121.7 . .
C10A C9A H9AA 121.7 . .
C11A C10A C9A 120.4(10) . .
C11A C10A H10A 119.8 . .
C9A C10A H10A 119.8 . .
C10A C11A C12A 122.6(10) . .
C10A C11A H11A 118.7 . .
C12A C11A H11A 118.7 . .
C13A C12A C11A 116.4(8) . .
C13A C12A H12A 121.8 . .
C11A C12A H12A 121.8 . .
C8A C13A C12A 121.3(8) . .
C8A C13A C14A 110.8(8) . .
C12A C13A C14A 127.9(7) . .
O6A C14A N2A 125.7(8) . .
O6A C14A C13A 120.6(7) . .
N2A C14A C13A 113.6(7) . .
N3A C15A C16A 122.2(8) . .
N3A C15A H15A 118.9 . .
C16A C15A H15A 118.9 . .
C17A C16A C15A 120.9(9) . .
C17A C16A H16A 119.6 . .
C15A C16A H16A 119.6 . .
C16A C17A C18A 118.6(8) . .
C16A C17A H17A 120.7 . .
C18A C17A H17A 120.7 . .
C19A C18A C17A 117.3(7) . .
C19A C18A C25A 120.3(8) . .
C17A C18A C25A 122.1(7) . .
N3A C19A C18A 122.7(8) . .
N3A C19A C20A 117.0(7) . .
C18A C19A C20A 120.2(7) . .
N4A C20A C21A 124.2(8) . .
N4A C20A C19A 115.0(7) . .
C21A C20A C19A 120.8(7) . .
C20A C21A C22A 116.9(7) . .
C20A C21A C26A 120.2(8) . .
C22A C21A C26A 122.6(7) . .
C23A C22A C21A 119.2(8) . .
C23A C22A H22A 120.4 . .
C21A C22A H22A 120.4 . .
C22A C23A C24A 119.3(8) . .
C22A C23A H23A 120.4 . .
C24A C23A H23A 120.4 . .
N4A C24A C23A 122.8(7) . .
N4A C24A H24A 118.6 . .
C23A C24A H24A 118.6 . .
N5A C25A C18A 119.5(8) . .
N5A C25A C26A 121.5(8) . .
C18A C25A C26A 119.0(7) . .
N6A C26A C25A 121.4(7) . .
N6A C26A C21A 119.4(8) . .
C25A C26A C21A 119.2(7) . .
N5A C27A C32A 122.8(7) . .
N5A C27A C28A 118.0(8) . .
C32A C27A C28A 119.1(8) . .
C29A C28A C27A 119.4(9) . .
C29A C28A H28A 120.3 . .
C27A C28A H28A 120.3 . .
C28A C29A C30A 120.9(8) . .
C28A C29A H29A 119.5 . .
C30A C29A H29A 119.5 . .
C31A C30A C29A 121.2(9) . .
C31A C30A H30A 119.4 . .
C29A C30A H30A 119.4 . .
C30A C31A C32A 119.1(9) . .
C30A C31A H31A 120.4 . .
C32A C31A H31A 120.4 . .
N6A C32A C27A 121.4(8) . .
N6A C32A C31A 118.3(8) . .
C27A C32A C31A 120.3(8) . .
N2B Ni2 O3W 89.9(3) . .
N2B Ni2 N6B 176.2(3) . .
O3W Ni2 N6B 92.5(3) . .
N2B Ni2 N7B 97.6(3) . .
O3W Ni2 N7B 88.1(3) . .
N6B Ni2 N7B 79.5(3) . .
N2B Ni2 N3B 78.6(3) . .
O3W Ni2 N3B 166.1(2) . .
N6B Ni2 N3B 98.6(3) . .
N7B Ni2 N3B 85.6(3) . .
N2B Ni2 N1B 89.7(3) . .
O3W Ni2 N1B 92.3(2) . .
N6B Ni2 N1B 93.2(3) . .
N7B Ni2 N1B 172.7(3) . .
N3B Ni2 N1B 95.5(3) . .
O2B S1B O1B 114.3(4) . .
O2B S1B N1B 110.3(4) . .
O1B S1B N1B 111.0(3) . .
O2B S1B C1B 111.5(4) . .
O1B S1B C1B 111.3(4) . .
N1B S1B C1B 97.2(4) . .
Ni2 O3W H3W1 106(2) . .
Ni2 O3W H3W2 105(2) . .
H3W1 O3W H3W2 104(3) . .
C7B N1B S1B 110.7(6) . .
C7B N1B Ni2 126.2(6) . .
S1B N1B Ni2 122.0(3) . .
C8B N2B C12B 117.7(7) . .
C8B N2B Ni2 127.5(6) . .
C12B N2B Ni2 114.7(5) . .
C17B N3B C13B 117.7(8) . .
C17B N3B Ni2 128.4(6) . .
C13B N3B Ni2 113.2(6) . .
C18B N4B C20B 116.4(8) . .
C25B N5B C19B 117.7(8) . .
C26B N6B C30B 118.1(8) . .
C26B N6B Ni2 127.7(6) . .
C30B N6B Ni2 113.9(5) . .
C35B N7B C31B 116.6(7) . .
C35B N7B Ni2 128.8(6) . .
C31B N7B Ni2 114.5(5) . .
C38B N8B C36B 116.5(7) . .
C37B N9B C43B 116.5(7) . .
C2B C1B C6B 122.1(8) . .
C2B C1B S1B 131.0(7) . .
C6B C1B S1B 106.8(6) . .
C1B C2B C3B 117.0(10) . .
C1B C2B H2BA 121.5 . .
C3B C2B H2BA 121.5 . .
C4B C3B C2B 122.0(10) . .
C4B C3B H3BA 119.0 . .
C2B C3B H3BA 119.0 . .
C3B C4B C5B 121.6(9) . .
C3B C4B H4BA 119.2 . .
C5B C4B H4BA 119.2 . .
C4B C5B C6B 116.6(9) . .
C4B C5B H5BA 121.7 . .
C6B C5B H5BA 121.7 . .
C1B C6B C5B 120.6(8) . .
C1B C6B C7B 112.1(7) . .
C5B C6B C7B 127.3(8) . .
O3B C7B N1B 123.3(8) . .
O3B C7B C6B 123.5(8) . .
N1B C7B C6B 113.2(7) . .
N2B C8B C9B 123.3(8) . .
N2B C8B H8BA 118.3 . .
C9B C8B H8BA 118.3 . .
C10B C9B C8B 119.9(8) . .
C10B C9B H9BA 120.1 . .
C8B C9B H9BA 120.1 . .
C9B C10B C11B 118.4(8) . .
C9B C10B H10B 120.8 . .
C11B C10B H10B 120.8 . .
C12B C11B C10B 117.0(8) . .
C12B C11B C18B 120.3(8) . .
C10B C11B C18B 122.6(8) . .
N2B C12B C11B 123.6(8) . .
N2B C12B C13B 115.7(7) . .
C11B C12B C13B 120.4(8) . .
N3B C13B C14B 123.4(8) . .
N3B C13B C12B 116.4(7) . .
C14B C13B C12B 120.2(7) . .
C13B C14B C15B 116.9(8) . .
C13B C14B C19B 120.3(8) . .
C15B C14B C19B 122.8(8) . .
C16B C15B C14B 120.6(8) . .
C16B C15B H15B 119.7 . .
C14B C15B H15B 119.7 . .
C15B C16B C17B 118.0(9) . .
C15B C16B H16B 121.0 . .
C17B C16B H16B 121.0 . .
N3B C17B C16B 123.5(9) . .
N3B C17B H17B 118.2 . .
C16B C17B H17B 118.2 . .
N4B C18B C19B 121.6(8) . .
N4B C18B C11B 118.7(8) . .
C19B C18B C11B 119.7(8) . .
N5B C19B C18B 121.5(8) . .
N5B C19B C14B 120.2(8) . .
C18B C19B C14B 118.3(7) . .
N4B C20B C25B 121.9(8) . .
N4B C20B C21B 118.9(9) . .
C25B C20B C21B 119.3(8) . .
C22B C21B C20B 118.3(10) . .
C22B C21B H21A 120.8 . .
C20B C21B H21A 120.8 . .
C21B C22B C23B 121.2(9) . .
C21B C22B H22B 119.4 . .
C23B C22B H22B 119.4 . .
C24B C23B C22B 121.8(9) . .
C24B C23B H23B 119.1 . .
C22B C23B H23B 119.1 . .
C23B C24B C25B 119.4(10) . .
C23B C24B H24B 120.3 . .
C25B C24B H24B 120.3 . .
N5B C25B C24B 119.1(9) . .
N5B C25B C20B 120.9(8) . .
C24B C25B C20B 120.0(9) . .
N6B C26B C27B 121.9(8) . .
N6B C26B H26A 119.1 . .
C27B C26B H26A 119.1 . .
C28B C27B C26B 121.0(8) . .
C28B C27B H27A 119.5 . .
C26B C27B H27A 119.5 . .
C27B C28B C29B 118.1(8) . .
C27B C28B H28B 120.9 . .
C29B C28B H28B 120.9 . .
C30B C29B C28B 117.3(8) . .
C30B C29B C36B 119.7(7) . .
C28B C29B C36B 123.0(8) . .
N6B C30B C29B 123.6(7) . .
N6B C30B C31B 116.8(8) . .
C29B C30B C31B 119.7(8) . .
N7B C31B C32B 125.1(7) . .
N7B C31B C30B 115.0(7) . .
C32B C31B C30B 119.9(8) . .
C31B C32B C33B 116.2(8) . .
C31B C32B C37B 121.0(7) . .
C33B C32B C37B 122.7(8) . .
C34B C33B C32B 120.2(8) . .
C34B C33B H33A 119.9 . .
C32B C33B H33A 119.9 . .
C33B C34B C35B 119.1(8) . .
C33B C34B H34A 120.5 . .
C35B C34B H34A 120.5 . .
N7B C35B C34B 122.7(8) . .
N7B C35B H35A 118.6 . .
C34B C35B H35A 118.6 . .
N8B C36B C37B 121.1(8) . .
N8B C36B C29B 118.0(7) . .
C37B C36B C29B 120.9(8) . .
N9B C37B C36B 122.6(8) . .
N9B C37B C32B 118.9(7) . .
C36B C37B C32B 118.5(8) . .
N8B C38B C39B 118.8(8) . .
N8B C38B C43B 122.0(8) . .
C39B C38B C43B 119.2(8) . .
C40B C39B C38B 120.8(8) . .
C40B C39B H39A 119.6 . .
C38B C39B H39A 119.6 . .
C39B C40B C41B 119.8(9) . .
C39B C40B H40A 120.1 . .
C41B C40B H40A 120.1 . .
C42B C41B C40B 120.3(9) . .
C42B C41B H41A 119.8 . .
C40B C41B H41A 119.8 . .
C41B C42B C43B 121.5(8) . .
C41B C42B H42A 119.3 . .
C43B C42B H42A 119.3 . .
N9B C43B C42B 120.6(7) . .
N9B C43B C38B 121.1(8) . .
C42B C43B C38B 118.3(8) . .
O2 S1 O1 115.3(4) . .
O2 S1 N1 111.5(4) . .
O1 S1 N1 110.6(4) . .
O2 S1 C1 110.7(4) . .
O1 S1 C1 110.8(4) . .
N1 S1 C1 96.4(4) . .
C7 N1 S1 110.6(7) . .
C6 C1 C2 123.8(9) . .
C6 C1 S1 108.5(7) . .
C2 C1 S1 127.7(7) . .
C1 C2 C3 116.3(9) . .
C4 C3 C2 120.2(10) . .
C3 C4 C5 122.1(9) . .
C6 C5 C4 116.0(9) . .
C1 C6 C5 121.6(9) . .
C1 C6 C7 110.9(8) . .
C5 C6 C7 127.5(8) . .
O3 C7 N1 122.6(9) . .
O3 C7 C6 123.8(9) . .
N1 C7 C6 113.6(8) . .
Cl2S C1S Cl1S 120.9(12) . .
Cl2S C1S H1SA 107.1 . .
Cl1S C1S H1SA 107.1 . .
Cl2S C1S H1SB 107.1 . .
Cl1S C1S H1SB 107.1 . .
H1SA C1S H1SB 106.8 . .
Cl4S C2S Cl3S 121.1(14) . .
Cl4S C2S H2SA 107.1 . .
Cl3S C2S H2SA 107.1 . .
Cl4S C2S H2SB 107.1 . .
Cl3S C2S H2SB 107.1 . .
H2SA C2S H2SB 106.8 . .

loop_
_geom_bond_atom_site_label_1
_geom_bond_atom_site_label_2
_geom_bond_distance
_geom_bond_site_symmetry_2
Ni1 O1W 2.027(6) .
Ni1 N4A 2.046(7) .
Ni1 O2W 2.056(6) .
Ni1 N3A 2.063(7) .
Ni1 N2A 2.141(7) .
Ni1 N1A 2.171(8) .
S1A O1A 1.437(6) .
S1A O2A 1.456(6) .
S1A N1A 1.641(8) .
S1A C1A 1.716(11) .
S1A C1C 1.80(3) .
S2A O4A 1.431(6) .
S2A O5A 1.445(6) .
S2A N2A 1.638(7) .
S2A C8A 1.768(9) .
O3A C7A 1.259(11) .
O6A C14A 1.258(9) .
O1W H1W1 0.807(19) .
O1W H1W2 0.813(19) .
O2W H2W1 0.83(2) .
O2W H2W2 0.83(2) .
N1A C7A 1.359(11) .
N2A C14A 1.346(10) .
N3A C15A 1.305(10) .
N3A C19A 1.356(10) .
N4A C24A 1.325(10) .
N4A C20A 1.351(10) .
N5A C27A 1.337(10) .
N5A C25A 1.339(10) .
N6A C26A 1.344(10) .
N6A C32A 1.366(10) .
C1A C2A 1.3900 .
C1A C6A 1.3900 .
C2A C3A 1.3900 .
C2A H2AA 0.9500 .
C3A C4A 1.3900 .
C3A H3AA 0.9500 .
C4A C5A 1.3900 .
C4A H4AA 0.9500 .
C5A C6A 1.3900 .
C5A H5AA 0.9500 .
C6A C7A 1.455(15) .
C1C C2C 1.3900 .
C1C C6C 1.3900 .
C2C C3C 1.3900 .
C2C H2CA 0.9500 .
C3C C4C 1.3900 .
C3C H3CA 0.9500 .
C4C C5C 1.3900 .
C4C H4CA 0.9500 .
C5C C6C 1.3900 .
C5C H5CA 0.9500 .
C6C C7A 1.52(4) .
C8A C9A 1.367(12) .
C8A C13A 1.377(11) .
C9A C10A 1.415(13) .
C9A H9AA 0.9500 .
C10A C11A 1.367(13) .
C10A H10A 0.9500 .
C11A C12A 1.393(12) .
C11A H11A 0.9500 .
C12A C13A 1.381(11) .
C12A H12A 0.9500 .
C13A C14A 1.520(12) .
C15A C16A 1.399(12) .
C15A H15A 0.9500 .
C16A C17A 1.339(11) .
C16A H16A 0.9500 .
C17A C18A 1.409(11) .
C17A H17A 0.9500 .
C18A C19A 1.399(10) .
C18A C25A 1.450(11) .
C19A C20A 1.453(11) .
C20A C21A 1.385(11) .
C21A C22A 1.419(11) .
C21A C26A 1.457(11) .
C22A C23A 1.366(11) .
C22A H22A 0.9500 .
C23A C24A 1.405(11) .
C23A H23A 0.9500 .
C24A H24A 0.9500 .
C25A C26A 1.452(12) .
C27A C32A 1.416(12) .
C27A C28A 1.437(11) .
C28A C29A 1.378(12) .
C28A H28A 0.9500 .
C29A C30A 1.413(13) .
C29A H29A 0.9500 .
C30A C31A 1.377(12) .
C30A H30A 0.9500 .
C31A C32A 1.426(12) .
C31A H31A 0.9500 .
Ni2 N2B 2.061(7) .
Ni2 O3W 2.075(6) .
Ni2 N6B 2.076(7) .
Ni2 N7B 2.094(7) .
Ni2 N3B 2.094(7) .
Ni2 N1B 2.132(6) .
S1B O2B 1.435(6) .
S1B O1B 1.435(6) .
S1B N1B 1.634(7) .
S1B C1B 1.762(9) .
O3B C7B 1.242(10) .
O3W H3W1 0.82(2) .
O3W H3W2 0.83(2) .
N1B C7B 1.374(10) .
N2B C8B 1.318(10) .
N2B C12B 1.355(10) .
N3B C17B 1.345(11) .
N3B C13B 1.347(10) .
N4B C18B 1.337(11) .
N4B C20B 1.356(11) .
N5B C25B 1.329(11) .
N5B C19B 1.342(10) .
N6B C26B 1.316(10) .
N6B C30B 1.350(10) .
N7B C35B 1.335(10) .
N7B C31B 1.348(11) .
N8B C38B 1.336(10) .
N8B C36B 1.347(11) .
N9B C37B 1.322(10) .
N9B C43B 1.349(11) .
C1B C2B 1.355(12) .
C1B C6B 1.390(12) .
C2B C3B 1.389(13) .
C2B H2BA 0.9500 .
C3B C4B 1.371(13) .
C3B H3BA 0.9500 .
C4B C5B 1.374(12) .
C4B H4BA 0.9500 .
C5B C6B 1.409(11) .
C5B H5BA 0.9500 .
C6B C7B 1.485(12) .
C8B C9B 1.370(12) .
C8B H8BA 0.9500 .
C9B C10B 1.359(11) .
C9B H9BA 0.9500 .
C10B C11B 1.436(11) .
C10B H10B 0.9500 .
C11B C12B 1.367(12) .
C11B C18B 1.456(11) .
C12B C13B 1.443(11) .
C13B C14B 1.393(11) .
C14B C15B 1.411(12) .
C14B C19B 1.456(12) .
C15B C16B 1.369(12) .
C15B H15B 0.9500 .
C16B C17B 1.388(12) .
C16B H16B 0.9500 .
C17B H17B 0.9500 .
C18B C19B 1.426(11) .
C20B C25B 1.430(13) .
C20B C21B 1.438(13) .
C21B C22B 1.352(12) .
C21B H21A 0.9500 .
C22B C23B 1.430(14) .
C22B H22B 0.9500 .
C23B C24B 1.338(14) .
C23B H23B 0.9500 .
C24B C25B 1.403(12) .
C24B H24B 0.9500 .
C26B C27B 1.403(12) .
C26B H26A 0.9500 .
C27B C28B 1.349(11) .
C27B H27A 0.9500 .
C28B C29B 1.418(11) .
C28B H28B 0.9500 .
C29B C30B 1.393(12) .
C29B C36B 1.447(12) .
C30B C31B 1.489(10) .
C31B C32B 1.383(11) .
C32B C33B 1.396(11) .
C32B C37B 1.449(12) .
C33B C34B 1.365(12) .
C33B H33A 0.9500 .
C34B C35B 1.392(11) .
C34B H34A 0.9500 .
C35B H35A 0.9500 .
C36B C37B 1.433(11) .
C38B C39B 1.424(12) .
C38B C43B 1.434(11) .
C39B C40B 1.360(12) .
C39B H39A 0.9500 .
C40B C41B 1.440(12) .
C40B H40A 0.9500 .
C41B C42B 1.352(12) .
C41B H41A 0.9500 .
C42B C43B 1.419(12) .
C42B H42A 0.9500 .
S1 O2 1.424(6) .
S1 O1 1.442(6) .
S1 N1 1.625(7) .
S1 C1 1.767(9) .
O3 C7 1.235(10) .
N1 C7 1.363(11) .
C1 C6 1.348(11) .
C1 C2 1.387(13) .
C2 C3 1.421(12) .
C3 C4 1.393(13) .
C4 C5 1.411(14) .
C5 C6 1.406(12) .
C6 C7 1.506(13) .
C1S Cl2S 1.615(18) .
C1S Cl1S 1.654(18) .
C1S H1SA 0.9900 .
C1S H1SB 0.9900 .
C2S Cl4S 1.62(2) .
C2S Cl3S 1.66(2) .
C2S H2SA 0.9900 .
C2S H2SB 0.9900 .

loop_
_geom_hbond_atom_site_label_D
_geom_hbond_atom_site_label_H
_geom_hbond_atom_site_label_A
_geom_hbond_distance_DH
_geom_hbond_distance_HA
_geom_hbond_distance_DA
_geom_hbond_angle_DHA
_geom_hbond_site_symmetry_A
O1W H1W1 O3B 0.807(19) 1.93(2) 2.706(8) 161(5) 2_566
O1W H1W2 O3A 0.813(19) 1.88(3) 2.631(9) 152(4) .
O2W H2W1 O3 0.83(2) 1.91(2) 2.736(8) 175(8) .
O2W H2W2 O6A 0.83(2) 1.84(3) 2.629(9) 159(5) .
C15A H15A O1W 0.95 2.48 3.001(10) 114.4 .
C16A H16A O1B 0.95 2.21 3.136(11) 163.6 1_655
C23A H23A O6A 0.95 2.61 3.255(10) 125.7 2_566
C23A H23A O2B 0.95 2.35 2.974(10) 122.7 .
C24A H24A O2W 0.95 2.64 3.169(10) 115.5 .
O3W H3W1 O3B 0.82(2) 1.88(3) 2.639(8) 154(5) .
O3W H3W2 N1 0.83(2) 2.017(19) 2.785(10) 154(3) 2_566
C8B H8BA O3W 0.95 2.56 3.078(11) 114.7 .
C24B H24B O2A 0.95 2.45 3.099(11) 125.1 2_455
C26B H26A O6A 0.95 2.65 3.442(10) 141.3 2_566
C26B H26A N1B 0.95 2.64 3.192(11) 117.7 .
C35B H35A O2 0.95 2.37 3.257(11) 154.5 1_445
C42B H42A O5A 0.95 2.40 3.302(10) 159.3 2_556
C1S H1SA O2A 0.99 2.31 3.297(19) 173.2 .
C1S H1SB O2B 0.99 2.55 3.47(2) 155.3 .
C2S H2SB O1 0.99 2.35 3.20(2) 143.7 .

loop_
_geom_torsion_atom_site_label_1
_geom_torsion_atom_site_label_2
_geom_torsion_atom_site_label_3
_geom_torsion_atom_site_label_4
_geom_torsion
_geom_torsion_site_symmetry_1
_geom_torsion_site_symmetry_2
_geom_torsion_site_symmetry_3
_geom_torsion_site_symmetry_4
O1A S1A N1A C7A -116.5(6) . . . .
O2A S1A N1A C7A 114.9(6) . . . .
C1A S1A N1A C7A 2.0(9) . . . .
C1C S1A N1A C7A -4(2) . . . .
O1A S1A N1A Ni1 49.1(5) . . . .
O2A S1A N1A Ni1 -79.5(5) . . . .
C1A S1A N1A Ni1 167.6(8) . . . .
C1C S1A N1A Ni1 161.5(19) . . . .
O4A S2A N2A C14A -114.1(6) . . . .
O5A S2A N2A C14A 116.1(6) . . . .
C8A S2A N2A C14A -0.1(7) . . . .
O4A S2A N2A Ni1 72.0(5) . . . .
O5A S2A N2A Ni1 -57.9(5) . . . .
C8A S2A N2A Ni1 -174.0(4) . . . .
O1A S1A C1A C2A -49.5(16) . . . .
O2A S1A C1A C2A 78.8(14) . . . .
N1A S1A C1A C2A -167.2(13) . . . .
O1A S1A C1A C6A 115.8(7) . . . .
O2A S1A C1A C6A -115.9(6) . . . .
N1A S1A C1A C6A -1.9(7) . . . .
C6A C1A C2A C3A 0.0 . . . .
S1A C1A C2A C3A 163.8(18) . . . .
C1A C2A C3A C4A 0.0 . . . .
C2A C3A C4A C5A 0.0 . . . .
C3A C4A C5A C6A 0.0 . . . .
C4A C5A C6A C1A 0.0 . . . .
C4A C5A C6A C7A -166.6(19) . . . .
C2A C1A C6A C5A 0.0 . . . .
S1A C1A C6A C5A -167.2(14) . . . .
C2A C1A C6A C7A 168.5(16) . . . .
S1A C1A C6A C7A 1.3(9) . . . .
O1A S1A C1C C2C -81(3) . . . .
O2A S1A C1C C2C 48(4) . . . .
N1A S1A C1C C2C 163(3) . . . .
O1A S1A C1C C6C 116.9(17) . . . .
O2A S1A C1C C6C -113.6(18) . . . .
N1A S1A C1C C6C 1.4(19) . . . .
C6C C1C C2C C3C 0.0 . . . .
S1A C1C C2C C3C -160(4) . . . .
C1C C2C C3C C4C 0.0 . . . .
C2C C3C C4C C5C 0.0 . . . .
C3C C4C C5C C6C 0.0 . . . .
C4C C5C C6C C1C 0.0 . . . .
C4C C5C C6C C7A 157(5) . . . .
C2C C1C C6C C5C 0.0 . . . .
S1A C1C C6C C5C 163(4) . . . .
C2C C1C C6C C7A -162(4) . . . .
S1A C1C C6C C7A 1(2) . . . .
S1A N1A C7A O3A -176.5(8) . . . .
Ni1 N1A C7A O3A 18.3(13) . . . .
S1A N1A C7A C6A -1.5(12) . . . .
Ni1 N1A C7A C6A -166.6(10) . . . .
S1A N1A C7A C6C 6(3) . . . .
Ni1 N1A C7A C6C -159(3) . . . .
C5A C6A C7A O3A -17(2) . . . .
C1A C6A C7A O3A 175.3(9) . . . .
C5A C6A C7A N1A 167.6(12) . . . .
C1A C6A C7A N1A 0.1(13) . . . .
C5C C6C C7A O3A 18(5) . . . .
C1C C6C C7A O3A 177.5(15) . . . .
C5C C6C C7A N1A -164(3) . . . .
C1C C6C C7A N1A -5(3) . . . .
O4A S2A C8A C9A -64.5(10) . . . .
O5A S2A C8A C9A 64.5(10) . . . .
N2A S2A C8A C9A 179.9(9) . . . .
O4A S2A C8A C13A 116.4(6) . . . .
O5A S2A C8A C13A -114.7(6) . . . .
N2A S2A C8A C13A 0.8(7) . . . .
C13A C8A C9A C10A -1.6(15) . . . .
S2A C8A C9A C10A 179.4(8) . . . .
C8A C9A C10A C11A 2.9(16) . . . .
C9A C10A C11A C12A -3.1(18) . . . .
C10A C11A C12A C13A 1.7(17) . . . .
C9A C8A C13A C12A 0.3(14) . . . .
S2A C8A C13A C12A 179.5(7) . . . .
C9A C8A C13A C14A 179.6(8) . . . .
S2A C8A C13A C14A -1.2(9) . . . .
C11A C12A C13A C8A -0.2(14) . . . .
C11A C12A C13A C14A -179.5(9) . . . .
S2A N2A C14A O6A 177.9(7) . . . .
Ni1 N2A C14A O6A -8.9(13) . . . .
S2A N2A C14A C13A -0.6(9) . . . .
Ni1 N2A C14A C13A 172.7(5) . . . .
C8A C13A C14A O6A -177.4(8) . . . .
C12A C13A C14A O6A 1.9(14) . . . .
C8A C13A C14A N2A 1.2(11) . . . .
C12A C13A C14A N2A -179.5(9) . . . .
C19A N3A C15A C16A 0.6(13) . . . .
Ni1 N3A C15A C16A -170.7(7) . . . .
N3A C15A C16A C17A 0.3(15) . . . .
C15A C16A C17A C18A -1.7(14) . . . .
C16A C17A C18A C19A 2.2(12) . . . .
C16A C17A C18A C25A 175.6(8) . . . .
C15A N3A C19A C18A 0.0(12) . . . .
Ni1 N3A C19A C18A 172.6(6) . . . .
C15A N3A C19A C20A -179.6(8) . . . .
Ni1 N3A C19A C20A -6.9(9) . . . .
C17A C18A C19A N3A -1.3(12) . . . .
C25A C18A C19A N3A -174.9(8) . . . .
C17A C18A C19A C20A 178.2(8) . . . .
C25A C18A C19A C20A 4.6(12) . . . .
C24A N4A C20A C21A -1.2(13) . . . .
Ni1 N4A C20A C21A -172.8(7) . . . .
C24A N4A C20A C19A 179.2(7) . . . .
Ni1 N4A C20A C19A 7.5(9) . . . .
N3A C19A C20A N4A -0.3(11) . . . .
C18A C19A C20A N4A -179.9(7) . . . .
N3A C19A C20A C21A -180.0(8) . . . .
C18A C19A C20A C21A 0.5(12) . . . .
N4A C20A C21A C22A 1.3(13) . . . .
C19A C20A C21A C22A -179.1(8) . . . .
N4A C20A C21A C26A 175.7(8) . . . .
C19A C20A C21A C26A -4.6(13) . . . .
C20A C21A C22A C23A -1.6(13) . . . .
C26A C21A C22A C23A -175.9(8) . . . .
C21A C22A C23A C24A 1.9(13) . . . .
C20A N4A C24A C23A 1.5(12) . . . .
Ni1 N4A C24A C23A 171.9(6) . . . .
C22A C23A C24A N4A -1.9(13) . . . .
C27A N5A C25A C18A -177.1(8) . . . .
C27A N5A C25A C26A 2.9(12) . . . .
C19A C18A C25A N5A 174.5(8) . . . .
C17A C18A C25A N5A 1.3(13) . . . .
C19A C18A C25A C26A -5.5(12) . . . .
C17A C18A C25A C26A -178.7(8) . . . .
C32A N6A C26A C25A -3.4(12) . . . .
C32A N6A C26A C21A 175.0(8) . . . .
N5A C25A C26A N6A -0.1(13) . . . .
C18A C25A C26A N6A 179.8(8) . . . .
N5A C25A C26A C21A -178.6(8) . . . .
C18A C25A C26A C21A 1.4(12) . . . .
C20A C21A C26A N6A -174.9(8) . . . .
C22A C21A C26A N6A -0.7(13) . . . .
C20A C21A C26A C25A 3.7(12) . . . .
C22A C21A C26A C25A 177.8(8) . . . .
C25A N5A C27A C32A -2.1(12) . . . .
C25A N5A C27A C28A 175.2(8) . . . .
N5A C27A C28A C29A -177.6(8) . . . .
C32A C27A C28A C29A -0.1(13) . . . .
C27A C28A C29A C30A -1.3(14) . . . .
C28A C29A C30A C31A 1.7(15) . . . .
C29A C30A C31A C32A -0.6(15) . . . .
C26A N6A C32A C27A 4.2(12) . . . .
C26A N6A C32A C31A -175.8(8) . . . .
N5A C27A C32A N6A -1.5(14) . . . .
C28A C27A C32A N6A -178.9(8) . . . .
N5A C27A C32A C31A 178.5(8) . . . .
C28A C27A C32A C31A 1.2(13) . . . .
C30A C31A C32A N6A 179.2(8) . . . .
C30A C31A C32A C27A -0.8(14) . . . .
O2B S1B N1B C7B 115.9(6) . . . .
O1B S1B N1B C7B -116.4(6) . . . .
C1B S1B N1B C7B -0.3(6) . . . .
O2B S1B N1B Ni2 -75.6(5) . . . .
O1B S1B N1B Ni2 52.0(5) . . . .
C1B S1B N1B Ni2 168.2(4) . . . .
O2B S1B C1B C2B 67.5(10) . . . .
O1B S1B C1B C2B -61.4(10) . . . .
N1B S1B C1B C2B -177.3(9) . . . .
O2B S1B C1B C6B -114.6(6) . . . .
O1B S1B C1B C6B 116.5(6) . . . .
N1B S1B C1B C6B 0.6(7) . . . .
C6B C1B C2B C3B 0.4(14) . . . .
S1B C1B C2B C3B 177.9(7) . . . .
C1B C2B C3B C4B 0.9(15) . . . .
C2B C3B C4B C5B -1.1(15) . . . .
C3B C4B C5B C6B 0.1(13) . . . .
C2B C1B C6B C5B -1.4(13) . . . .
S1B C1B C6B C5B -179.5(7) . . . .
C2B C1B C6B C7B 177.4(8) . . . .
S1B C1B C6B C7B -0.7(9) . . . .
C4B C5B C6B C1B 1.2(12) . . . .
C4B C5B C6B C7B -177.4(8) . . . .
S1B N1B C7B O3B -179.9(7) . . . .
Ni2 N1B C7B O3B 12.2(12) . . . .
S1B N1B C7B C6B -0.1(9) . . . .
Ni2 N1B C7B C6B -168.0(5) . . . .
C1B C6B C7B O3B -179.6(8) . . . .
C5B C6B C7B O3B -1.0(14) . . . .
C1B C6B C7B N1B 0.6(10) . . . .
C5B C6B C7B N1B 179.3(8) . . . .
C12B N2B C8B C9B 1.7(12) . . . .
Ni2 N2B C8B C9B 178.7(6) . . . .
N2B C8B C9B C10B 0.5(14) . . . .
C8B C9B C10B C11B -2.6(12) . . . .
C9B C10B C11B C12B 2.6(12) . . . .
C9B C10B C11B C18B 178.6(8) . . . .
C8B N2B C12B C11B -1.7(12) . . . .
Ni2 N2B C12B C11B -179.0(7) . . . .
C8B N2B C12B C13B 172.7(7) . . . .
Ni2 N2B C12B C13B -4.6(9) . . . .
C10B C11B C12B N2B -0.5(13) . . . .
C18B C11B C12B N2B -176.5(7) . . . .
C10B C11B C12B C13B -174.6(7) . . . .
C18B C11B C12B C13B 9.3(12) . . . .
C17B N3B C13B C14B 0.5(12) . . . .
Ni2 N3B C13B C14B -171.1(6) . . . .
C17B N3B C13B C12B -177.3(7) . . . .
Ni2 N3B C13B C12B 11.2(9) . . . .
N2B C12B C13B N3B -4.5(11) . . . .
C11B C12B C13B N3B 170.1(8) . . . .
N2B C12B C13B C14B 177.6(7) . . . .
C11B C12B C13B C14B -7.8(12) . . . .
N3B C13B C14B C15B 1.2(12) . . . .
C12B C13B C14B C15B 178.9(8) . . . .
N3B C13B C14B C19B -177.4(8) . . . .
C12B C13B C14B C19B 0.3(12) . . . .
C13B C14B C15B C16B -1.9(13) . . . .
C19B C14B C15B C16B 176.7(8) . . . .
C14B C15B C16B C17B 0.9(13) . . . .
C13B N3B C17B C16B -1.6(13) . . . .
Ni2 N3B C17B C16B 168.5(7) . . . .
C15B C16B C17B N3B 0.8(14) . . . .
C20B N4B C18B C19B 3.8(12) . . . .
C20B N4B C18B C11B -175.4(7) . . . .
C12B C11B C18B N4B 175.7(8) . . . .
C10B C11B C18B N4B -0.1(13) . . . .
C12B C11B C18B C19B -3.5(13) . . . .
C10B C11B C18B C19B -179.3(8) . . . .
C25B N5B C19B C18B 1.5(12) . . . .
C25B N5B C19B C14B -179.0(8) . . . .
N4B C18B C19B N5B -3.5(13) . . . .
C11B C18B C19B N5B 175.7(8) . . . .
N4B C18B C19B C14B 177.0(8) . . . .
C11B C18B C19B C14B -3.8(12) . . . .
C13B C14B C19B N5B -174.1(8) . . . .
C15B C14B C19B N5B 7.3(13) . . . .
C13B C14B C19B C18B 5.4(13) . . . .
C15B C14B C19B C18B -173.2(8) . . . .
C18B N4B C20B C25B -2.4(12) . . . .
C18B N4B C20B C21B 177.2(8) . . . .
N4B C20B C21B C22B -177.5(8) . . . .
C25B C20B C21B C22B 2.1(13) . . . .
C20B C21B C22B C23B -1.6(14) . . . .
C21B C22B C23B C24B -0.3(15) . . . .
C22B C23B C24B C25B 1.7(15) . . . .
C19B N5B C25B C24B -178.3(8) . . . .
C19B N5B C25B C20B -0.1(12) . . . .
C23B C24B C25B N5B 177.1(9) . . . .
C23B C24B C25B C20B -1.1(13) . . . .
N4B C20B C25B N5B 0.6(13) . . . .
C21B C20B C25B N5B -179.0(8) . . . .
N4B C20B C25B C24B 178.8(8) . . . .
C21B C20B C25B C24B -0.8(13) . . . .
C30B N6B C26B C27B 0.5(12) . . . .
Ni2 N6B C26B C27B 175.2(6) . . . .
N6B C26B C27B C28B 0.5(13) . . . .
C26B C27B C28B C29B -1.7(12) . . . .
C27B C28B C29B C30B 2.0(12) . . . .
C27B C28B C29B C36B -177.5(8) . . . .
C26B N6B C30B C29B -0.1(12) . . . .
Ni2 N6B C30B C29B -175.6(6) . . . .
C26B N6B C30B C31B -179.6(7) . . . .
Ni2 N6B C30B C31B 4.9(9) . . . .
C28B C29B C30B N6B -1.2(12) . . . .
C36B C29B C30B N6B 178.4(7) . . . .
C28B C29B C30B C31B 178.4(7) . . . .
C36B C29B C30B C31B -2.0(12) . . . .
C35B N7B C31B C32B -1.2(13) . . . .
Ni2 N7B C31B C32B -179.8(6) . . . .
C35B N7B C31B C30B 178.0(7) . . . .
Ni2 N7B C31B C30B -0.7(9) . . . .
N6B C30B C31B N7B -2.9(11) . . . .
C29B C30B C31B N7B 177.6(7) . . . .
N6B C30B C31B C32B 176.4(7) . . . .
C29B C30B C31B C32B -3.2(12) . . . .
N7B C31B C32B C33B 3.0(13) . . . .
C30B C31B C32B C33B -176.2(7) . . . .
N7B C31B C32B C37B -174.2(8) . . . .
C30B C31B C32B C37B 6.7(12) . . . .
C31B C32B C33B C34B -1.8(13) . . . .
C37B C32B C33B C34B 175.3(8) . . . .
C32B C33B C34B C35B -0.8(13) . . . .
C31B N7B C35B C34B -1.8(13) . . . .
Ni2 N7B C35B C34B 176.6(6) . . . .
C33B C34B C35B N7B 2.8(13) . . . .
C38B N8B C36B C37B -0.8(12) . . . .
C38B N8B C36B C29B 178.7(7) . . . .
C30B C29B C36B N8B -175.6(8) . . . .
C28B C29B C36B N8B 4.0(12) . . . .
C30B C29B C36B C37B 3.9(12) . . . .
C28B C29B C36B C37B -176.6(8) . . . .
C43B N9B C37B C36B 3.8(12) . . . .
C43B N9B C37B C32B -176.3(7) . . . .
N8B C36B C37B N9B -1.2(13) . . . .
C29B C36B C37B N9B 179.4(7) . . . .
N8B C36B C37B C32B 178.9(7) . . . .
C29B C36B C37B C32B -0.5(12) . . . .
C31B C32B C37B N9B 175.2(8) . . . .
C33B C32B C37B N9B -1.7(13) . . . .
C31B C32B C37B C36B -4.8(12) . . . .
C33B C32B C37B C36B 178.2(8) . . . .
C36B N8B C38B C39B -178.3(8) . . . .
C36B N8B C38B C43B -0.1(12) . . . .
N8B C38B C39B C40B 177.8(8) . . . .
C43B C38B C39B C40B -0.5(13) . . . .
C38B C39B C40B C41B 0.0(13) . . . .
C39B C40B C41B C42B 1.5(13) . . . .
C40B C41B C42B C43B -2.6(13) . . . .
C37B N9B C43B C42B 177.1(7) . . . .
C37B N9B C43B C38B -4.6(12) . . . .
C41B C42B C43B N9B -179.5(8) . . . .
C41B C42B C43B C38B 2.1(12) . . . .
N8B C38B C43B N9B 2.9(13) . . . .
C39B C38B C43B N9B -178.9(8) . . . .
N8B C38B C43B C42B -178.7(8) . . . .
C39B C38B C43B C42B -0.6(12) . . . .
O2 S1 N1 C7 117.5(6) . . . .
O1 S1 N1 C7 -112.9(6) . . . .
C1 S1 N1 C7 2.3(7) . . . .
O2 S1 C1 C6 -118.5(6) . . . .
O1 S1 C1 C6 112.3(6) . . . .
N1 S1 C1 C6 -2.6(7) . . . .
O2 S1 C1 C2 63.0(9) . . . .
O1 S1 C1 C2 -66.1(9) . . . .
N1 S1 C1 C2 178.9(8) . . . .
C6 C1 C2 C3 0.9(13) . . . .
S1 C1 C2 C3 179.2(7) . . . .
C1 C2 C3 C4 -1.2(13) . . . .
C2 C3 C4 C5 2.4(14) . . . .
C3 C4 C5 C6 -3.2(14) . . . .
C2 C1 C6 C5 -1.8(13) . . . .
S1 C1 C6 C5 179.6(7) . . . .
C2 C1 C6 C7 -179.4(8) . . . .
S1 C1 C6 C7 2.1(9) . . . .
C4 C5 C6 C1 2.8(13) . . . .
C4 C5 C6 C7 179.9(8) . . . .
S1 N1 C7 O3 -179.8(7) . . . .
S1 N1 C7 C6 -1.4(9) . . . .
C1 C6 C7 O3 177.8(8) . . . .
C5 C6 C7 O3 0.5(14) . . . .
C1 C6 C7 N1 -0.6(11) . . . .
C5 C6 C7 N1 -177.9(8) . . . .
